data_7217839
loop_
_publ_author_name
'Bessette, Andr\'e'
'Cibian, Mihaela'
'B\'elanger, Francis'
'D\'esilets, Denis'
'Hanan, Garry S.'

_publ_section_title
;
 Introducing asymmetry in tetradentate azadipyrromethene chromophores: a
 systematic study of the impact on electronic and photophysical
 properties.
;
_journal_issue 40
_journal_name_full 'Physical chemistry chemical physics : PCCP'
_journal_page_first 22207
_journal_page_last 22221
_journal_paper_doi 10.1039/c4cp02629b
_journal_volume 16
_journal_year 2014
_chemical_compound_source 'Synthesized by the authors. See text'
_chemical_formula_moiety 'C34 H27 N3 O2'
_chemical_formula_sum 'C34 H27 N3 O2'
_chemical_formula_weight 509.58
_chemical_name_systematic
;
 ?
;
_space_group_crystal_system monoclinic
_space_group_IT_number 14
_space_group_name_Hall '-P 2yn'
_space_group_name_H-M_alt 'P 1 21/n 1'
_symmetry_space_group_name_Hall '-P 2yn'
_symmetry_space_group_name_H-M 'P 1 21/n 1'
_atom_sites_solution_hydrogens geom
_atom_sites_solution_primary direct
_atom_sites_solution_secondary difmap
_audit_creation_method SHELXL-2013
_cell_angle_alpha 90
_cell_angle_beta 117.825
_cell_angle_gamma 90
_cell_formula_units_Z 4
_cell_length_a 14.2562(1)
_cell_length_b 14.1356(1)
_cell_length_c 14.3787(1)
_cell_measurement_reflns_used 9718
_cell_measurement_temperature 100
_cell_measurement_theta_max 70.76
_cell_measurement_theta_min 3.48
_cell_volume 2562.57(3)
_computing_cell_refinement 'SAINT (Bruker AXS, 2013)'
_computing_data_collection 'APEX2 (Bruker AXS, 2013)'
_computing_data_reduction 'SAINT (Bruker AXS, 2013)'
_computing_molecular_graphics 'SHELXTL (Bruker AXS, 2013)'
_computing_publication_material 'UdMX (Maris, 2004)'
_computing_structure_refinement 'SHELXL-2013 (Sheldrick, 2013)'
_computing_structure_solution 'SHELXS (Sheldrick, 2013)'
_diffrn_ambient_temperature 100
_diffrn_detector_area_resol_mean 8.3
_diffrn_measured_fraction_theta_full 0.994
_diffrn_measured_fraction_theta_max 0.994
_diffrn_measurement_device_type 'Bruker APEX II'
_diffrn_measurement_method \w
_diffrn_radiation_type CuK\a
_diffrn_radiation_wavelength 1.54178
_diffrn_reflns_av_R_equivalents 0.021
_diffrn_reflns_av_unetI/netI 0.0067
_diffrn_reflns_Laue_measured_fraction_full 0.994
_diffrn_reflns_Laue_measured_fraction_max 0.994
_diffrn_reflns_limit_h_max 17
_diffrn_reflns_limit_h_min -17
_diffrn_reflns_limit_k_max 17
_diffrn_reflns_limit_k_min -17
_diffrn_reflns_limit_l_max 17
_diffrn_reflns_limit_l_min -17
_diffrn_reflns_number 100228
_diffrn_reflns_point_group_measured_fraction_full 0.994
_diffrn_reflns_point_group_measured_fraction_max 0.994
_diffrn_reflns_theta_full 67.679
_diffrn_reflns_theta_max 71.041
_diffrn_reflns_theta_min 3.605
_diffrn_source 'Incoatec I\muS Microsource '
_exptl_absorpt_coefficient_mu 0.656
_exptl_absorpt_correction_T_max 0.7534
_exptl_absorpt_correction_T_min 0.6906
_exptl_absorpt_correction_type multi-scan
_exptl_absorpt_process_details 'Sadabs (Sheldrick, 2008)'
_exptl_crystal_colour black
_exptl_crystal_density_diffrn 1.321
_exptl_crystal_description block
_exptl_crystal_F_000 1072
_exptl_crystal_size_max 0.34
_exptl_crystal_size_mid 0.21
_exptl_crystal_size_min 0.21
_refine_diff_density_max 0.256
_refine_diff_density_min -0.154
_refine_diff_density_rms 0.036
_refine_ls_extinction_method none
_refine_ls_goodness_of_fit_ref 1.057
_refine_ls_hydrogen_treatment mixed
_refine_ls_matrix_type full
_refine_ls_number_parameters 358
_refine_ls_number_reflns 4923
_refine_ls_number_restraints 0
_refine_ls_restrained_S_all 1.057
_refine_ls_R_factor_all 0.0362
_refine_ls_R_factor_gt 0.0360
_refine_ls_shift/su_max 0.001
_refine_ls_shift/su_mean 0.000
_refine_ls_structure_factor_coef Fsqd
_refine_ls_weighting_details 'w=1/[\s^2^(Fo^2^)+(0.0420P)^2^+1.1241P] where P=(Fo^2^+2Fc^2^)/3'
_refine_ls_weighting_scheme calc
_refine_ls_wR_factor_gt 0.0883
_refine_ls_wR_factor_ref 0.0884
_reflns_Friedel_coverage 0.000
_reflns_number_gt 4892
_reflns_number_total 4923
_reflns_threshold_expression 'I > 2\s(I)'
_cod_data_source_file c4cp02629b2.cif
_cod_data_source_block MHA103
_cod_depositor_comments 'Adding full bibliography for 7217839--7217842.cif.'
_cod_original_sg_symbol_H-M P21/n
_cod_database_code 7217839
_shelx_space_group_comment
;
The symmetry employed for this shelxl refinement is uniquely defined
by the following loop, which should always be used as a source of
symmetry information in preference to the above space-group names.
They are only intended as comments.
;
_shelx_estimated_absorpt_t_min 0.810
_shelx_estimated_absorpt_t_max 0.875

loop_
_space_group_symop_operation_xyz
'x, y, z'
'-x+1/2, y+1/2, -z+1/2'
'-x, -y, -z'
'x-1/2, -y-1/2, z-1/2'

loop_
_atom_site_label
_atom_site_type_symbol
_atom_site_fract_x
_atom_site_fract_y
_atom_site_fract_z
_atom_site_U_iso_or_equiv
_atom_site_adp_type
_atom_site_occupancy
_atom_site_site_symmetry_order
_atom_site_calc_flag
_atom_site_refinement_flags_posn
_atom_site_refinement_flags_adp
O1 O 0.52907(6) 0.92486(6) 0.21223(6) 0.02045(18) Uani 1 1 d . .
O2 O 1.03159(6) 0.77615(6) 0.45404(6) 0.02126(18) Uani 1 1 d . .
N1 N 0.58735(7) 1.00687(7) 0.39604(7) 0.01671(19) Uani 1 1 d . .
N2 N 0.74892(7) 1.03821(6) 0.55612(7) 0.01694(19) Uani 1 1 d . .
N3 N 0.77393(7) 0.90744(6) 0.46149(7) 0.01706(19) Uani 1 1 d . .
C1 C 0.64540(9) 1.05104(7) 0.49171(8) 0.0167(2) Uani 1 1 d . .
C2 C 0.57549(9) 1.11537(8) 0.50560(9) 0.0177(2) Uani 1 1 d . .
C3 C 0.47765(9) 1.10679(8) 0.41591(9) 0.0188(2) Uani 1 1 d . .
H3 H 0.4152 1.1408 0.4028 0.023 Uiso 1 1 calc R U
C4 C 0.48631(8) 1.03997(8) 0.34827(8) 0.0171(2) Uani 1 1 d . .
C5 C 0.59973(9) 1.17600(8) 0.59726(9) 0.0184(2) Uani 1 1 d . .
C6 C 0.52034(10) 1.23180(9) 0.60105(10) 0.0257(3) Uani 1 1 d . .
H6 H 0.4514 1.2327 0.5425 0.031 Uiso 1 1 calc R U
C7 C 0.54117(10) 1.28583(9) 0.68931(11) 0.0298(3) Uani 1 1 d . .
H7 H 0.4868 1.3241 0.6902 0.036 Uiso 1 1 calc R U
C8 C 0.64076(10) 1.28423(9) 0.77611(10) 0.0262(3) Uani 1 1 d . .
H8 H 0.6545 1.3200 0.8371 0.031 Uiso 1 1 calc R U
C9 C 0.72003(10) 1.23001(8) 0.77301(10) 0.0246(3) Uani 1 1 d . .
H9 H 0.7886 1.2287 0.8322 0.030 Uiso 1 1 calc R U
C10 C 0.70039(9) 1.17760(8) 0.68452(9) 0.0226(2) Uani 1 1 d . .
H10 H 0.7563 1.1421 0.6830 0.027 Uiso 1 1 calc R U
C11 C 0.40543(9) 1.01181(8) 0.24367(8) 0.0177(2) Uani 1 1 d . .
C12 C 0.42691(9) 0.95550(8) 0.17478(9) 0.0182(2) Uani 1 1 d . .
C13 C 0.34693(9) 0.93498(8) 0.07400(9) 0.0222(2) Uani 1 1 d . .
H13 H 0.3623 0.8977 0.0278 0.027 Uiso 1 1 calc R U
C14 C 0.24501(9) 0.96883(9) 0.04106(9) 0.0248(3) Uani 1 1 d . .
H14 H 0.1908 0.9547 -0.0278 0.030 Uiso 1 1 calc R U
C15 C 0.22163(9) 1.02324(9) 0.10789(9) 0.0245(3) Uani 1 1 d . .
H15 H 0.1516 1.0460 0.0854 0.029 Uiso 1 1 calc R U
C16 C 0.30132(9) 1.04406(8) 0.20767(9) 0.0214(2) Uani 1 1 d . .
H16 H 0.2849 1.0813 0.2531 0.026 Uiso 1 1 calc R U
C17 C 0.80822(8) 0.97510(7) 0.54073(8) 0.0165(2) Uani 1 1 d . .
C18 C 0.92336(8) 0.96894(8) 0.60694(8) 0.0167(2) Uani 1 1 d . .
C19 C 0.95602(8) 0.89951(8) 0.56277(8) 0.0170(2) Uani 1 1 d . .
H19 H 1.0270 0.8801 0.5845 0.020 Uiso 1 1 calc R U
C20 C 0.86086(8) 0.86091(7) 0.47584(8) 0.0162(2) Uani 1 1 d . .
C21 C 0.98494(8) 1.02733(7) 0.70089(8) 0.0171(2) Uani 1 1 d . .
C22 C 0.94447(9) 1.04806(8) 0.77069(9) 0.0210(2) Uani 1 1 d . .
H22 H 0.8790 1.0211 0.7594 0.025 Uiso 1 1 calc R U
C23 C 0.99893(9) 1.10751(9) 0.85598(9) 0.0242(3) Uani 1 1 d . .
H23 H 0.9705 1.1209 0.9026 0.029 Uiso 1 1 calc R U
C24 C 1.09463(9) 1.14750(9) 0.87348(9) 0.0249(3) Uani 1 1 d . .
H24 H 1.1306 1.1901 0.9304 0.030 Uiso 1 1 calc R U
C25 C 1.13747(9) 1.12485(8) 0.80720(9) 0.0236(2) Uani 1 1 d . .
H25 H 1.2040 1.1506 0.8201 0.028 Uiso 1 1 calc R U
C26 C 1.08360(9) 1.06472(8) 0.72211(9) 0.0194(2) Uani 1 1 d . .
H26 H 1.1142 1.0489 0.6779 0.023 Uiso 1 1 calc R U
C27 C 0.85040(9) 0.77618(7) 0.41220(8) 0.0171(2) Uani 1 1 d . .
C28 C 0.93474(9) 0.73463(8) 0.40122(8) 0.0184(2) Uani 1 1 d . .
C29 C 0.91642(9) 0.65466(8) 0.33789(9) 0.0231(2) Uani 1 1 d . .
H29 H 0.9731 0.6273 0.3299 0.028 Uiso 1 1 calc R U
C30 C 0.81610(10) 0.61500(8) 0.28672(9) 0.0253(3) Uani 1 1 d . .
H30 H 0.8045 0.5606 0.2440 0.030 Uiso 1 1 calc R U
C31 C 0.73239(9) 0.65428(8) 0.29749(9) 0.0236(2) Uani 1 1 d . .
H31 H 0.6638 0.6267 0.2629 0.028 Uiso 1 1 calc R U
C32 C 0.74997(9) 0.73401(8) 0.35916(9) 0.0200(2) Uani 1 1 d . .
H32 H 0.6924 0.7610 0.3658 0.024 Uiso 1 1 calc R U
C33 C 0.55398(10) 0.86853(9) 0.14427(9) 0.0275(3) Uani 1 1 d . .
H33A H 0.6291 0.8508 0.1809 0.041 Uiso 1 1 calc R U
H33B H 0.5398 0.9049 0.0810 0.041 Uiso 1 1 calc R U
H33C H 0.5102 0.8113 0.1243 0.041 Uiso 1 1 calc R U
C34 C 1.11383(10) 0.74560(9) 0.43006(11) 0.0290(3) Uani 1 1 d . .
H34A H 1.1767 0.7854 0.4677 0.043 Uiso 1 1 calc R U
H34B H 1.0890 0.7509 0.3542 0.043 Uiso 1 1 calc R U
H34C H 1.1320 0.6796 0.4519 0.043 Uiso 1 1 calc R U
H1 H 0.6161(12) 0.9641(11) 0.3729(12) 0.028(4) Uiso 1 1 d . .

loop_
_atom_site_aniso_label
_atom_site_aniso_U_11
_atom_site_aniso_U_22
_atom_site_aniso_U_33
_atom_site_aniso_U_23
_atom_site_aniso_U_13
_atom_site_aniso_U_12
O1 0.0184(4) 0.0231(4) 0.0191(4) -0.0044(3) 0.0082(3) 0.0022(3)
O2 0.0188(4) 0.0212(4) 0.0260(4) -0.0011(3) 0.0124(3) 0.0016(3)
N1 0.0172(4) 0.0163(4) 0.0172(4) -0.0015(4) 0.0085(4) 0.0007(4)
N2 0.0179(4) 0.0169(4) 0.0171(4) -0.0001(3) 0.0091(4) -0.0006(3)
N3 0.0187(4) 0.0164(4) 0.0167(4) -0.0006(3) 0.0087(4) 0.0007(3)
C1 0.0192(5) 0.0152(5) 0.0168(5) -0.0010(4) 0.0094(4) -0.0014(4)
C2 0.0201(5) 0.0156(5) 0.0196(5) 0.0007(4) 0.0112(4) -0.0003(4)
C3 0.0184(5) 0.0184(5) 0.0209(5) 0.0006(4) 0.0101(4) 0.0028(4)
C4 0.0177(5) 0.0162(5) 0.0188(5) 0.0020(4) 0.0096(4) 0.0005(4)
C5 0.0230(5) 0.0147(5) 0.0210(5) -0.0010(4) 0.0132(4) -0.0014(4)
C6 0.0235(6) 0.0260(6) 0.0272(6) -0.0055(5) 0.0114(5) 0.0013(5)
C7 0.0287(6) 0.0285(6) 0.0378(7) -0.0108(5) 0.0202(6) 0.0009(5)
C8 0.0325(6) 0.0236(6) 0.0286(6) -0.0109(5) 0.0195(5) -0.0067(5)
C9 0.0254(6) 0.0232(6) 0.0244(6) -0.0061(5) 0.0110(5) -0.0046(5)
C10 0.0229(6) 0.0204(6) 0.0262(6) -0.0048(5) 0.0130(5) -0.0001(4)
C11 0.0192(5) 0.0163(5) 0.0181(5) 0.0016(4) 0.0089(4) -0.0009(4)
C12 0.0183(5) 0.0164(5) 0.0199(5) 0.0019(4) 0.0089(4) -0.0006(4)
C13 0.0243(6) 0.0221(6) 0.0192(5) -0.0020(4) 0.0093(5) -0.0005(4)
C14 0.0221(6) 0.0286(6) 0.0184(5) 0.0001(5) 0.0050(5) -0.0013(5)
C15 0.0184(5) 0.0293(6) 0.0238(6) 0.0035(5) 0.0080(5) 0.0030(5)
C16 0.0209(5) 0.0229(6) 0.0219(5) 0.0009(4) 0.0112(5) 0.0018(4)
C17 0.0188(5) 0.0163(5) 0.0154(5) 0.0005(4) 0.0088(4) -0.0008(4)
C18 0.0187(5) 0.0162(5) 0.0165(5) 0.0029(4) 0.0093(4) -0.0005(4)
C19 0.0168(5) 0.0177(5) 0.0171(5) 0.0023(4) 0.0085(4) 0.0005(4)
C20 0.0192(5) 0.0159(5) 0.0156(5) 0.0026(4) 0.0099(4) 0.0009(4)
C21 0.0177(5) 0.0148(5) 0.0161(5) 0.0026(4) 0.0058(4) 0.0022(4)
C22 0.0184(5) 0.0242(6) 0.0193(5) 0.0004(4) 0.0079(4) 0.0004(4)
C23 0.0244(6) 0.0289(6) 0.0182(5) -0.0018(5) 0.0089(5) 0.0046(5)
C24 0.0255(6) 0.0226(6) 0.0186(5) -0.0035(4) 0.0036(5) -0.0006(5)
C25 0.0189(5) 0.0238(6) 0.0227(6) 0.0018(5) 0.0052(5) -0.0038(4)
C26 0.0197(5) 0.0195(5) 0.0185(5) 0.0036(4) 0.0086(4) 0.0018(4)
C27 0.0210(5) 0.0158(5) 0.0146(5) 0.0023(4) 0.0082(4) 0.0020(4)
C28 0.0204(5) 0.0172(5) 0.0175(5) 0.0035(4) 0.0087(4) 0.0024(4)
C29 0.0265(6) 0.0211(6) 0.0242(6) 0.0001(5) 0.0138(5) 0.0061(5)
C30 0.0307(6) 0.0196(6) 0.0230(6) -0.0046(5) 0.0104(5) 0.0022(5)
C31 0.0226(6) 0.0216(6) 0.0214(5) -0.0022(4) 0.0059(5) -0.0002(5)
C32 0.0199(5) 0.0195(5) 0.0196(5) 0.0010(4) 0.0084(4) 0.0028(4)
C33 0.0263(6) 0.0332(7) 0.0220(6) -0.0058(5) 0.0105(5) 0.0068(5)
C34 0.0245(6) 0.0267(6) 0.0430(7) -0.0012(5) 0.0218(6) 0.0020(5)

loop_
_atom_type_symbol
_atom_type_description
_atom_type_scat_dispersion_real
_atom_type_scat_dispersion_imag
_atom_type_scat_source
C C 0.0181 0.0091 'International Tables Vol C Tables 4.2.6.8 and 6.1.1.4'
H H 0.0000 0.0000 'International Tables Vol C Tables 4.2.6.8 and 6.1.1.4'
N N 0.0311 0.0180 'International Tables Vol C Tables 4.2.6.8 and 6.1.1.4'
O O 0.0492 0.0322 'International Tables Vol C Tables 4.2.6.8 and 6.1.1.4'

loop_
_geom_angle_atom_site_label_1
_geom_angle_atom_site_label_2
_geom_angle_atom_site_label_3
_geom_angle
_geom_angle_publ_flag
C12 O1 C33 117.84(9) y
C28 O2 C34 117.82(9) y
C4 N1 C1 110.45(9) y
C4 N1 H1 128.2(10) ?
C1 N1 H1 121.3(10) ?
C17 N2 C1 124.21(10) y
C20 N3 C17 105.49(9) y
N2 C1 N1 125.65(10) y
N2 C1 C2 127.18(10) y
N1 C1 C2 107.10(9) y
C3 C2 C1 106.08(9) y
C3 C2 C5 126.46(10) y
C1 C2 C5 127.42(10) y
C2 C3 C4 109.04(10) y
C2 C3 H3 125.5 ?
C4 C3 H3 125.5 ?
N1 C4 C3 107.31(9) y
N1 C4 C11 124.66(10) y
C3 C4 C11 127.99(10) y
C10 C5 C6 117.74(10) y
C10 C5 C2 121.80(10) y
C6 C5 C2 120.42(10) y
C7 C6 C5 120.85(11) y
C7 C6 H6 119.6 ?
C5 C6 H6 119.6 ?
C8 C7 C6 120.40(11) y
C8 C7 H7 119.8 ?
C6 C7 H7 119.8 ?
C9 C8 C7 119.27(11) y
C9 C8 H8 120.4 ?
C7 C8 H8 120.4 ?
C10 C9 C8 120.58(11) y
C10 C9 H9 119.7 ?
C8 C9 H9 119.7 ?
C9 C10 C5 121.11(11) y
C9 C10 H10 119.4 ?
C5 C10 H10 119.4 ?
C16 C11 C12 117.64(10) y
C16 C11 C4 118.90(10) y
C12 C11 C4 123.44(10) y
O1 C12 C13 123.24(10) y
O1 C12 C11 116.28(9) y
C13 C12 C11 120.47(10) y
C14 C13 C12 120.12(11) y
C14 C13 H13 119.9 ?
C12 C13 H13 119.9 ?
C13 C14 C15 120.46(11) y
C13 C14 H14 119.8 ?
C15 C14 H14 119.8 ?
C16 C15 C14 119.32(11) y
C16 C15 H15 120.3 ?
C14 C15 H15 120.3 ?
C15 C16 C11 121.99(11) y
C15 C16 H16 119.0 ?
C11 C16 H16 119.0 ?
N2 C17 N3 126.59(10) y
N2 C17 C18 122.90(10) y
N3 C17 C18 110.51(9) y
C19 C18 C17 105.21(9) y
C19 C18 C21 130.06(10) y
C17 C18 C21 124.72(10) y
C18 C19 C20 106.61(9) y
C18 C19 H19 126.7 ?
C20 C19 H19 126.7 ?
N3 C20 C19 112.03(9) y
N3 C20 C27 119.26(9) y
C19 C20 C27 128.49(10) y
C26 C21 C22 118.26(10) y
C26 C21 C18 121.38(10) y
C22 C21 C18 120.36(10) y
C23 C22 C21 120.80(11) y
C23 C22 H22 119.6 ?
C21 C22 H22 119.6 ?
C24 C23 C22 120.30(11) y
C24 C23 H23 119.9 ?
C22 C23 H23 119.9 ?
C23 C24 C25 119.48(11) y
C23 C24 H24 120.3 ?
C25 C24 H24 120.3 ?
C24 C25 C26 120.40(11) y
C24 C25 H25 119.8 ?
C26 C25 H25 119.8 ?
C25 C26 C21 120.67(10) y
C25 C26 H26 119.7 ?
C21 C26 H26 119.7 ?
C32 C27 C28 117.97(10) y
C32 C27 C20 117.73(10) y
C28 C27 C20 124.30(10) y
O2 C28 C29 123.05(10) y
O2 C28 C27 116.99(10) y
C29 C28 C27 119.96(10) y
C30 C29 C28 120.40(10) y
C30 C29 H29 119.8 ?
C28 C29 H29 119.8 ?
C29 C30 C31 120.45(11) y
C29 C30 H30 119.8 ?
C31 C30 H30 119.8 ?
C32 C31 C30 119.30(11) y
C32 C31 H31 120.4 ?
C30 C31 H31 120.4 ?
C31 C32 C27 121.91(10) y
C31 C32 H32 119.0 ?
C27 C32 H32 119.0 ?
O1 C33 H33A 109.5 ?
O1 C33 H33B 109.5 ?
H33A C33 H33B 109.5 ?
O1 C33 H33C 109.5 ?
H33A C33 H33C 109.5 ?
H33B C33 H33C 109.5 ?
O2 C34 H34A 109.5 ?
O2 C34 H34B 109.5 ?
H34A C34 H34B 109.5 ?
O2 C34 H34C 109.5 ?
H34A C34 H34C 109.5 ?
H34B C34 H34C 109.5 ?

loop_
_geom_bond_atom_site_label_1
_geom_bond_atom_site_label_2
_geom_bond_distance
_geom_bond_publ_flag
O1 C12 1.3662(13) y
O1 C33 1.4279(13) y
O2 C28 1.3597(14) y
O2 C34 1.4343(14) y
N1 C4 1.3572(14) y
N1 C1 1.3800(14) y
N1 H1 0.878(16) ?
N2 C17 1.3170(14) y
N2 C1 1.3388(14) y
N3 C20 1.3313(14) y
N3 C17 1.3898(14) y
C1 C2 1.4304(15) y
C2 C3 1.3943(15) y
C2 C5 1.4717(15) y
C3 C4 1.4019(15) y
C3 H3 0.9500 ?
C4 C11 1.4598(15) y
C5 C10 1.3976(16) y
C5 C6 1.4013(16) y
C6 C7 1.3893(17) y
C6 H6 0.9500 ?
C7 C8 1.3855(19) y
C7 H7 0.9500 ?
C8 C9 1.3835(17) y
C8 H8 0.9500 ?
C9 C10 1.3832(16) y
C9 H9 0.9500 ?
C10 H10 0.9500 ?
C11 C16 1.4005(15) y
C11 C12 1.4113(15) y
C12 C13 1.3934(16) y
C13 C14 1.3864(17) y
C13 H13 0.9500 ?
C14 C15 1.3876(17) y
C14 H14 0.9500 ?
C15 C16 1.3834(17) y
C15 H15 0.9500 ?
C16 H16 0.9500 ?
C17 C18 1.4661(15) y
C18 C19 1.3636(15) y
C18 C21 1.4729(15) y
C19 C20 1.4551(15) y
C19 H19 0.9500 ?
C20 C27 1.4721(15) y
C21 C26 1.3965(15) y
C21 C22 1.4022(16) y
C22 C23 1.3871(17) y
C22 H22 0.9500 ?
C23 C24 1.3870(17) y
C23 H23 0.9500 ?
C24 C25 1.3883(17) y
C24 H24 0.9500 ?
C25 C26 1.3900(16) y
C25 H25 0.9500 ?
C26 H26 0.9500 ?
C27 C32 1.4026(16) y
C27 C28 1.4116(15) y
C28 C29 1.3976(16) y
C29 C30 1.3852(17) y
C29 H29 0.9500 ?
C30 C31 1.3889(17) y
C30 H30 0.9500 ?
C31 C32 1.3827(16) y
C31 H31 0.9500 ?
C32 H32 0.9500 ?
C33 H33a 0.9800 ?
C33 H33b 0.9800 ?
C33 H33c 0.9800 ?
C34 H34a 0.9800 ?
C34 H34b 0.9800 ?
C34 H34c 0.9800 ?

loop_
_geom_hbond_atom_site_label_D
_geom_hbond_atom_site_label_H
_geom_hbond_atom_site_label_A
_geom_hbond_distance_DH
_geom_hbond_distance_HA
_geom_hbond_distance_DA
_geom_hbond_angle_DHA
_geom_hbond_publ_flag
N1 H1 N3 0.878(16) 2.156(15) 2.7566(13) 125.1(12) y
N1 H1 O1 0.878(16) 2.123(15) 2.6399(12) 116.9(12) y

loop_
_geom_torsion_atom_site_label_1
_geom_torsion_atom_site_label_2
_geom_torsion_atom_site_label_3
_geom_torsion_atom_site_label_4
_geom_torsion
_geom_torsion_publ_flag
C17 N2 C1 N1 -5.91(17) y
C17 N2 C1 C2 177.35(10) y
C4 N1 C1 N2 -176.42(10) y
C4 N1 C1 C2 0.87(12) y
N2 C1 C2 C3 176.91(10) y
N1 C1 C2 C3 -0.32(12) y
N2 C1 C2 C5 -5.21(18) y
N1 C1 C2 C5 177.56(10) y
C1 C2 C3 C4 -0.32(12) y
C5 C2 C3 C4 -178.22(10) y
C1 N1 C4 C3 -1.07(12) y
C1 N1 C4 C11 176.73(10) y
C2 C3 C4 N1 0.85(12) y
C2 C3 C4 C11 -176.86(10) y
C3 C2 C5 C10 178.47(11) y
C1 C2 C5 C10 1.01(17) y
C3 C2 C5 C6 0.87(17) y
C1 C2 C5 C6 -176.59(11) y
C10 C5 C6 C7 -0.77(18) y
C2 C5 C6 C7 176.93(11) y
C5 C6 C7 C8 -1.1(2) y
C6 C7 C8 C9 1.55(19) y
C7 C8 C9 C10 -0.19(19) y
C8 C9 C10 C5 -1.68(18) y
C6 C5 C10 C9 2.13(17) y
C2 C5 C10 C9 -175.53(11) y
N1 C4 C11 C16 173.71(10) y
C3 C4 C11 C16 -8.96(17) y
N1 C4 C11 C12 -8.16(17) y
C3 C4 C11 C12 169.17(11) y
C33 O1 C12 C13 -0.45(16) y
C33 O1 C12 C11 -179.36(10) y
C16 C11 C12 O1 -179.80(9) y
C4 C11 C12 O1 2.05(15) y
C16 C11 C12 C13 1.26(16) y
C4 C11 C12 C13 -176.89(10) y
O1 C12 C13 C14 -179.70(10) y
C11 C12 C13 C14 -0.84(17) y
C12 C13 C14 C15 -0.05(18) y
C13 C14 C15 C16 0.48(18) y
C14 C15 C16 C11 -0.01(18) y
C12 C11 C16 C15 -0.84(17) y
C4 C11 C16 C15 177.40(11) y
C1 N2 C17 N3 -4.98(17) y
C1 N2 C17 C18 173.83(10) y
C20 N3 C17 N2 179.04(10) y
C20 N3 C17 C18 0.11(11) y
N2 C17 C18 C19 -176.64(10) y
N3 C17 C18 C19 2.34(12) y
N2 C17 C18 C21 3.93(16) y
N3 C17 C18 C21 -177.09(9) y
C17 C18 C19 C20 -3.59(11) y
C21 C18 C19 C20 175.80(10) y
C17 N3 C20 C19 -2.45(12) y
C17 N3 C20 C27 172.62(9) y
C18 C19 C20 N3 4.02(12) y
C18 C19 C20 C27 -170.48(10) y
C19 C18 C21 C26 41.54(17) y
C17 C18 C21 C26 -139.18(11) y
C19 C18 C21 C22 -139.54(12) y
C17 C18 C21 C22 39.74(15) y
C26 C21 C22 C23 2.77(16) y
C18 C21 C22 C23 -176.18(10) y
C21 C22 C23 C24 0.02(18) y
C22 C23 C24 C25 -2.35(18) y
C23 C24 C25 C26 1.84(18) y
C24 C25 C26 C21 1.02(17) y
C22 C21 C26 C25 -3.28(16) y
C18 C21 C26 C25 175.66(10) y
N3 C20 C27 C32 -16.12(15) y
C19 C20 C27 C32 158.04(10) y
N3 C20 C27 C28 163.97(10) y
C19 C20 C27 C28 -21.88(17) y
C34 O2 C28 C29 10.29(16) y
C34 O2 C28 C27 -169.46(10) y
C32 C27 C28 O2 -179.44(9) y
C20 C27 C28 O2 0.48(15) y
C32 C27 C28 C29 0.81(16) y
C20 C27 C28 C29 -179.28(10) y
O2 C28 C29 C30 179.43(10) y
C27 C28 C29 C30 -0.83(17) y
C28 C29 C30 C31 0.13(18) y
C29 C30 C31 C32 0.57(18) y
C30 C31 C32 C27 -0.58(18) y
C28 C27 C32 C31 -0.10(16) y
C20 C27 C32 C31 179.97(10) y
